data_7038733
loop_
_publ_author_name
'Maroto-D\'iaz, Marta'
'Elie, Benelita T.'
'G\'omez-Sal, Pilar'
'P\'erez-Serrano, Jorge'
'G\'omez, Rafael'
'Contel, Mar\'ia'
'Javier de la Mata, F.'

_publ_section_title
;
 Synthesis and anticancer activity of carbosilane metallodendrimers based
 on arene ruthenium(ii) complexes.
;
_journal_issue 16
_journal_name_full 'Dalton transactions (Cambridge, England : 2003)'
_journal_page_first 7049
_journal_page_last 7066
_journal_paper_doi 10.1039/c6dt00465b
_journal_volume 45
_journal_year 2016
_chemical_compound_source 'synthesis as described'
_chemical_formula_moiety 'C19 H37 Cl2 N1 Ru1 Si1'
_chemical_formula_sum 'C19 H37 Cl2 N Ru Si'
_chemical_formula_weight 479.56
_chemical_name_common 'Compound compound10'
_chemical_name_systematic
;
 ?
;
_space_group_IT_number 2
_symmetry_cell_setting triclinic
_symmetry_Int_Tables_number 2
_symmetry_space_group_name_Hall '-P 1'
_symmetry_space_group_name_H-M 'P -1'
_atom_sites_solution_hydrogens geom
_atom_sites_solution_primary direct
_atom_sites_solution_secondary difmap
_audit_conform_dict_location ftp://ftp.iucr.org/pub/cif_core.dic
_audit_conform_dict_name cif_core.dic
_audit_conform_dict_version 2.4
_audit_creation_date 2015-09-04T17:46:39-00:00
_audit_creation_method 'WinGX routine CIF_UPDATE'
_audit_update_record
;
2015-10-05 deposited with the CCDC.
2016-03-04 downloaded from the CCDC.
;
_cell_angle_alpha 78.098(8)
_cell_angle_beta 82.292(5)
_cell_angle_gamma 85.667(6)
_cell_formula_units_Z 2
_cell_length_a 7.2564(5)
_cell_length_b 11.7148(10)
_cell_length_c 13.8168(14)
_cell_measurement_reflns_used 243
_cell_measurement_temperature 200(2)
_cell_measurement_theta_max 16.54
_cell_measurement_theta_min 3.45
_cell_measurement_wavelength 0.71073
_cell_volume 1137.50(17)
_computing_cell_refinement 'Dirax/lsq (Duisenberg & Schreurs, 1989-2000)'
_computing_data_collection 'Collect (Bruker AXS BV, 1997-2004)'
_computing_data_reduction 'EvalCCD (Duisenberg & Schreurs 1990-2000)'
_computing_molecular_graphics 'Ortep-3 for Windows (Farrugia, 1997)'
_computing_publication_material 'WinGX publication routines (Farrugia, 1999)'
_computing_structure_refinement 'SHELXL-97 (Sheldrick, 2008)'
_diffrn_ambient_temperature 200(2)
_diffrn_detector 'CCD plate'
_diffrn_detector_area_resol_mean 9
_diffrn_measured_fraction_theta_full 0.998
_diffrn_measured_fraction_theta_max 0.998
_diffrn_measurement_device '95mm CCD camera on \k-goniostat'
_diffrn_measurement_device_type KappaCCD
_diffrn_measurement_method 'CCD rotation images, thick slices'
_diffrn_orient_matrix_type X=UH
_diffrn_orient_matrix_UB_11 0.01
_diffrn_orient_matrix_UB_12 0
_diffrn_orient_matrix_UB_13 0
_diffrn_orient_matrix_UB_21 0
_diffrn_orient_matrix_UB_22 0.01
_diffrn_orient_matrix_UB_23 0
_diffrn_orient_matrix_UB_31 0
_diffrn_orient_matrix_UB_32 0
_diffrn_orient_matrix_UB_33 0.01
_diffrn_radiation_monochromator graphite
_diffrn_radiation_probe x-ray
_diffrn_radiation_type MoK\a
_diffrn_radiation_wavelength 0.71073
_diffrn_reflns_av_R_equivalents 0.0858
_diffrn_reflns_av_unetI/netI 0.1534
_diffrn_reflns_limit_h_max 9
_diffrn_reflns_limit_h_min -9
_diffrn_reflns_limit_k_max 15
_diffrn_reflns_limit_k_min -15
_diffrn_reflns_limit_l_max 17
_diffrn_reflns_limit_l_min -17
_diffrn_reflns_number 9855
_diffrn_reflns_reduction_process
;
 Scaled and merged with Sortav
 R.H. Blessing, (1987) Cryst. Rev. 1, 3-58
 R.H. Blessing, (1989) J. Appl. Cryst. 22, 396-397
;
_diffrn_reflns_theta_full 27.5
_diffrn_reflns_theta_max 27.5
_diffrn_reflns_theta_min 3.04
_diffrn_source 'Enraf Nonius FR590'
_exptl_absorpt_coefficient_mu 0.979
_exptl_absorpt_correction_T_max 0.864
_exptl_absorpt_correction_T_min 0.649
_exptl_absorpt_correction_type multi-scan
_exptl_absorpt_process_details
;
 R.H. Blessing, Acta Cryst. (1995), A51, 33-38
;
_exptl_crystal_colour yellow
_exptl_crystal_density_diffrn 1.4
_exptl_crystal_density_method 'not measured'
_exptl_crystal_description prism
_exptl_crystal_F_000 500
_exptl_crystal_size_max 0.35
_exptl_crystal_size_mid 0.26
_exptl_crystal_size_min 0.2
_refine_diff_density_max 0.712
_refine_diff_density_min -0.637
_refine_diff_density_rms 0.12
_refine_ls_extinction_method none
_refine_ls_goodness_of_fit_ref 0.755
_refine_ls_hydrogen_treatment constr
_refine_ls_matrix_type full
_refine_ls_number_parameters 217
_refine_ls_number_reflns 5217
_refine_ls_number_restraints 0
_refine_ls_restrained_S_all 0.755
_refine_ls_R_factor_all 0.098
_refine_ls_R_factor_gt 0.0487
_refine_ls_shift/su_max 0.001
_refine_ls_shift/su_mean 0
_refine_ls_structure_factor_coef Fsqd
_refine_ls_weighting_details 'calc w=1/[\s^2^(Fo^2^)+(0.0482P)^2^+2.5571P] where P=(Fo^2^+2Fc^2^)/3'
_refine_ls_weighting_scheme calc
_refine_ls_wR_factor_gt 0.1049
_refine_ls_wR_factor_ref 0.1253
_reflns_number_gt 3275
_reflns_number_total 5217
_reflns_threshold_expression >2\s(I)
_cod_data_source_file c6dt00465b2.cif
_cod_data_source_block compound10
_cod_depositor_comments 'Adding full bibliography for 7038733.cif.'
_cod_original_sg_symbol_H-M P-1
_cod_database_code 7038733

loop_
_symmetry_equiv_pos_as_xyz
'x, y, z'
'-x, -y, -z'

loop_
_atom_site_label
_atom_site_type_symbol
_atom_site_fract_x
_atom_site_fract_y
_atom_site_fract_z
_atom_site_U_iso_or_equiv
_atom_site_adp_type
_atom_site_occupancy
_atom_site_symmetry_multiplicity
_atom_site_calc_flag
_atom_site_refinement_flags
Ru1 Ru 0.34753(5) 0.75574(3) 0.54125(3) 0.02338(13) Uani 1 1 d .
Cl1 Cl 0.61601(15) 0.68031(11) 0.44488(9) 0.0336(3) Uani 1 1 d .
Cl2 Cl 0.55732(16) 0.79706(11) 0.64973(10) 0.0353(3) Uani 1 1 d .
N1 N 0.3783(5) 0.5860(3) 0.6321(3) 0.0272(9) Uani 1 1 d .
H1A H 0.3554 0.5339 0.5961 0.033 Uiso 1 1 calc R
H1B H 0.4988 0.5742 0.6423 0.033 Uiso 1 1 calc R
Si1 Si 0.32552(19) 0.28273(12) 0.98286(10) 0.0311(3) Uani 1 1 d .
C1 C 0.1572(7) 0.9009(4) 0.5783(4) 0.0326(11) Uani 1 1 d .
C2 C 0.0572(6) 0.7989(4) 0.5917(4) 0.0304(11) Uani 1 1 d .
H2 H -0.0153 0.773 0.652 0.037 Uiso 1 1 calc R
C3 C 0.0664(6) 0.7352(4) 0.5136(4) 0.0271(10) Uani 1 1 d .
H3 H 0.0007 0.6676 0.5245 0.032 Uiso 1 1 calc R
C4 C 0.1715(6) 0.7712(4) 0.4207(4) 0.0295(11) Uani 1 1 d .
C5 C 0.2717(6) 0.8749(4) 0.4093(4) 0.0319(11) Uani 1 1 d .
H5 H 0.3453 0.9008 0.3494 0.038 Uiso 1 1 calc R
C6 C 0.2625(7) 0.9383(4) 0.4851(4) 0.0332(12) Uani 1 1 d .
H6 H 0.327 1.0064 0.474 0.04 Uiso 1 1 calc R
C7 C 0.1565(8) 0.9636(5) 0.6621(5) 0.0520(16) Uani 1 1 d .
H7A H 0.2316 1.0303 0.6403 0.078 Uiso 1 1 calc R
H7B H 0.2063 0.912 0.7169 0.078 Uiso 1 1 calc R
H7C H 0.0312 0.9888 0.683 0.078 Uiso 1 1 calc R
C8 C 0.1908(7) 0.7049(4) 0.3372(4) 0.0351(12) Uani 1 1 d .
H8 H 0.3207 0.707 0.3065 0.042 Uiso 1 1 calc R
C9 C 0.0687(8) 0.7664(6) 0.2585(4) 0.0467(14) Uani 1 1 d .
H9A H 0.0809 0.7247 0.2048 0.07 Uiso 1 1 calc R
H9B H 0.1072 0.8447 0.2333 0.07 Uiso 1 1 calc R
H9C H -0.0589 0.7685 0.2877 0.07 Uiso 1 1 calc R
C10 C 0.1425(7) 0.5767(5) 0.3717(5) 0.0461(15) Uani 1 1 d .
H10A H 0.1573 0.5393 0.3153 0.069 Uiso 1 1 calc R
H10B H 0.0159 0.5724 0.4025 0.069 Uiso 1 1 calc R
H10C H 0.2241 0.5379 0.4188 0.069 Uiso 1 1 calc R
C11 C 0.2657(7) 0.5564(4) 0.7301(4) 0.0317(11) Uani 1 1 d .
H11A H 0.1369 0.5512 0.7203 0.038 Uiso 1 1 calc R
H11B H 0.2709 0.6185 0.7663 0.038 Uiso 1 1 calc R
C12 C 0.3320(7) 0.4417(4) 0.7922(4) 0.0299(11) Uani 1 1 d .
H12A H 0.4633 0.4453 0.7976 0.036 Uiso 1 1 calc R
H12B H 0.3193 0.3792 0.7575 0.036 Uiso 1 1 calc R
C13 C 0.2279(7) 0.4117(4) 0.8966(4) 0.0335(11) Uani 1 1 d .
H13A H 0.1004 0.3972 0.8907 0.04 Uiso 1 1 calc R
H13B H 0.2243 0.4795 0.9271 0.04 Uiso 1 1 calc R
C14 C 0.2904(9) 0.1413(5) 0.9458(4) 0.0474(14) Uani 1 1 d .
H14A H 0.3187 0.078 1 0.057 Uiso 1 1 calc R
H14B H 0.1596 0.1387 0.9389 0.057 Uiso 1 1 calc R
C15 C 0.4029(10) 0.1179(5) 0.8513(5) 0.0596(17) Uani 1 1 d .
H15A H 0.3725 0.044 0.8396 0.089 Uiso 1 1 calc R
H15B H 0.5331 0.1164 0.8577 0.089 Uiso 1 1 calc R
H15C H 0.3745 0.1786 0.7963 0.089 Uiso 1 1 calc R
C16 C 0.5787(7) 0.3029(5) 0.9797(4) 0.0422(13) Uani 1 1 d .
H16A H 0.6383 0.3044 0.9123 0.051 Uiso 1 1 calc R
H16B H 0.5931 0.3784 0.9955 0.051 Uiso 1 1 calc R
C17 C 0.6810(10) 0.2098(7) 1.0506(6) 0.071(2) Uani 1 1 d .
H17A H 0.8095 0.2277 1.0443 0.106 Uiso 1 1 calc R
H17B H 0.6725 0.1348 1.0341 0.106 Uiso 1 1 calc R
H17C H 0.6253 0.2083 1.1179 0.106 Uiso 1 1 calc R
C18 C 0.2104(7) 0.2791(5) 1.1121(4) 0.0387(12) Uani 1 1 d .
H18A H 0.078 0.271 1.1133 0.046 Uiso 1 1 calc R
H18B H 0.2585 0.2106 1.1555 0.046 Uiso 1 1 calc R
C19 C 0.2378(8) 0.3870(5) 1.1538(4) 0.0431(13) Uani 1 1 d .
H19A H 0.1749 0.3787 1.2204 0.065 Uiso 1 1 calc R
H19B H 0.1874 0.4553 1.1126 0.065 Uiso 1 1 calc R
H19C H 0.3683 0.3948 1.1547 0.065 Uiso 1 1 calc R

loop_
_atom_site_aniso_label
_atom_site_aniso_U_11
_atom_site_aniso_U_22
_atom_site_aniso_U_33
_atom_site_aniso_U_23
_atom_site_aniso_U_13
_atom_site_aniso_U_12
Ru1 0.02008(19) 0.0221(2) 0.0267(2) -0.00058(14) -0.00588(14) 0.00055(14)
Cl1 0.0232(5) 0.0385(7) 0.0350(7) -0.0028(5) 0.0002(5) 0.0055(5)
Cl2 0.0329(6) 0.0364(7) 0.0375(7) -0.0002(5) -0.0178(5) -0.0035(5)
N1 0.0247(19) 0.025(2) 0.029(2) -0.0005(17) -0.0021(16) -0.0004(16)
Si1 0.0363(7) 0.0290(7) 0.0265(8) 0.0004(6) -0.0066(6) -0.0039(6)
C1 0.030(2) 0.029(3) 0.041(3) -0.011(2) -0.014(2) 0.012(2)
C2 0.018(2) 0.036(3) 0.034(3) -0.001(2) -0.004(2) 0.005(2)
C3 0.021(2) 0.027(2) 0.034(3) -0.004(2) -0.009(2) 0.0020(19)
C4 0.023(2) 0.037(3) 0.029(3) -0.007(2) -0.011(2) 0.007(2)
C5 0.026(2) 0.035(3) 0.032(3) 0.003(2) -0.007(2) -0.004(2)
C6 0.033(3) 0.023(2) 0.045(3) 0.000(2) -0.022(2) 0.001(2)
C7 0.057(4) 0.052(4) 0.058(4) -0.029(3) -0.029(3) 0.017(3)
C8 0.026(2) 0.041(3) 0.043(3) -0.019(2) -0.008(2) 0.007(2)
C9 0.040(3) 0.067(4) 0.040(3) -0.025(3) -0.012(3) 0.009(3)
C10 0.038(3) 0.045(3) 0.063(4) -0.028(3) -0.012(3) 0.008(3)
C11 0.032(2) 0.035(3) 0.026(3) -0.001(2) -0.003(2) 0.000(2)
C12 0.032(2) 0.028(2) 0.029(3) -0.005(2) -0.003(2) 0.000(2)
C13 0.040(3) 0.032(3) 0.026(3) 0.000(2) -0.007(2) 0.004(2)
C14 0.062(4) 0.039(3) 0.042(4) -0.003(3) -0.014(3) -0.010(3)
C15 0.090(5) 0.044(3) 0.046(4) -0.009(3) -0.013(4) 0.001(3)
C16 0.042(3) 0.044(3) 0.038(3) -0.002(3) -0.005(2) 0.000(3)
C17 0.061(4) 0.077(5) 0.073(5) 0.001(4) -0.032(4) 0.006(4)
C18 0.040(3) 0.048(3) 0.026(3) 0.001(2) -0.004(2) -0.007(2)
C19 0.050(3) 0.043(3) 0.031(3) 0.000(2) -0.003(3) 0.008(3)

loop_
_atom_type_symbol
_atom_type_description
_atom_type_scat_dispersion_real
_atom_type_scat_dispersion_imag
_atom_type_scat_source
C C 0.0033 0.0016 'International Tables Vol C Tables 4.2.6.8 and 6.1.1.4'
H H 0 0 'International Tables Vol C Tables 4.2.6.8 and 6.1.1.4'
N N 0.0061 0.0033 'International Tables Vol C Tables 4.2.6.8 and 6.1.1.4'
Si Si 0.0817 0.0704 'International Tables Vol C Tables 4.2.6.8 and 6.1.1.4'
Cl Cl 0.1484 0.1585 'International Tables Vol C Tables 4.2.6.8 and 6.1.1.4'
Ru Ru -1.2594 0.8363 'International Tables Vol C Tables 4.2.6.8 and 6.1.1.4'

loop_
_exptl_crystal_face_index_h
_exptl_crystal_face_index_k
_exptl_crystal_face_index_l
_exptl_crystal_face_perp_dist
-3 2 12 0.138
0 -6 1 0.066
0 5 -1 0.074
6 -17 -18 0.077
2 -12 -3 0.066
-1 3 -1 0.091
8 -7 13 0.111
-3 -4 -8 0.115

loop_
_geom_angle_atom_site_label_1
_geom_angle_atom_site_label_2
_geom_angle_atom_site_label_3
_geom_angle
N1 Ru1 C5 153.10(18)
N1 Ru1 C3 95.14(16)
C5 Ru1 C3 67.58(18)
N1 Ru1 C2 99.43(16)
C5 Ru1 C2 79.94(18)
C3 Ru1 C2 38.26(18)
N1 Ru1 C6 163.74(18)
C5 Ru1 C6 37.40(19)
C3 Ru1 C6 79.87(17)
C2 Ru1 C6 67.09(19)
N1 Ru1 C4 116.21(17)
C5 Ru1 C4 38.29(18)
C3 Ru1 C4 37.48(18)
C2 Ru1 C4 68.70(18)
C6 Ru1 C4 68.62(18)
N1 Ru1 C1 126.40(18)
C5 Ru1 C1 67.98(19)
C3 Ru1 C1 68.58(18)
C2 Ru1 C1 37.49(18)
C6 Ru1 C1 37.40(19)
C4 Ru1 C1 81.83(18)
N1 Ru1 Cl2 80.51(11)
C5 Ru1 Cl2 124.94(13)
C3 Ru1 Cl2 149.45(13)
C2 Ru1 Cl2 112.22(14)
C6 Ru1 Cl2 95.87(13)
C4 Ru1 Cl2 163.19(14)
C1 Ru1 Cl2 89.60(13)
N1 Ru1 Cl1 80.89(11)
C5 Ru1 Cl1 90.71(14)
C3 Ru1 Cl1 121.60(13)
C2 Ru1 Cl1 159.85(14)
C6 Ru1 Cl1 114.95(15)
C4 Ru1 Cl1 92.91(12)
C1 Ru1 Cl1 151.68(15)
Cl2 Ru1 Cl1 87.79(5)
C11 N1 Ru1 120.2(3)
C18 Si1 C16 108.7(3)
C18 Si1 C14 109.0(3)
C16 Si1 C14 110.2(3)
C18 Si1 C13 109.4(2)
C16 Si1 C13 107.6(2)
C14 Si1 C13 111.9(3)
C2 C1 C6 117.9(4)
C2 C1 C7 120.5(5)
C6 C1 C7 121.5(5)
C2 C1 Ru1 70.3(3)
C6 C1 Ru1 70.7(3)
C7 C1 Ru1 128.2(3)
C1 C2 C3 120.6(5)
C1 C2 Ru1 72.2(3)
C3 C2 Ru1 70.1(3)
C4 C3 C2 122.1(4)
C4 C3 Ru1 72.7(3)
C2 C3 Ru1 71.6(3)
C3 C4 C5 116.1(4)
C3 C4 C8 124.0(5)
C5 C4 C8 119.8(5)
C3 C4 Ru1 69.8(3)
C5 C4 Ru1 69.4(3)
C8 C4 Ru1 128.6(3)
C6 C5 C4 122.2(5)
C6 C5 Ru1 72.4(3)
C4 C5 Ru1 72.4(3)
C5 C6 C1 121.1(4)
C5 C6 Ru1 70.2(3)
C1 C6 Ru1 71.9(3)
C4 C8 C10 113.5(5)
C4 C8 C9 109.1(4)
C10 C8 C9 110.2(4)
N1 C11 C12 112.6(4)
C11 C12 C13 114.4(4)
C12 C13 Si1 116.2(3)
C15 C14 Si1 116.9(4)
C17 C16 Si1 115.4(4)
C19 C18 Si1 114.3(4)

loop_
_geom_bond_atom_site_label_1
_geom_bond_atom_site_label_2
_geom_bond_distance
Ru1 N1 2.135(4)
Ru1 C5 2.163(5)
Ru1 C3 2.165(4)
Ru1 C2 2.184(4)
Ru1 C6 2.192(5)
Ru1 C4 2.203(5)
Ru1 C1 2.208(5)
Ru1 Cl2 2.4126(12)
Ru1 Cl1 2.4246(12)
N1 C11 1.475(6)
Si1 C18 1.861(5)
Si1 C16 1.864(6)
Si1 C14 1.877(6)
Si1 C13 1.878(5)
C1 C2 1.412(7)
C1 C6 1.411(7)
C1 C7 1.492(7)
C2 C3 1.425(7)
C3 C4 1.404(7)
C4 C5 1.432(7)
C4 C8 1.504(7)
C5 C6 1.396(7)
C8 C10 1.531(8)
C8 C9 1.526(7)
C11 C12 1.520(6)
C12 C13 1.521(7)
C14 C15 1.509(8)
C16 C17 1.526(8)
C18 C19 1.529(8)
